data_4110402
loop_
_publ_author_name
'Adam M. Johns'
'Masaru Utsunomiya'
'Christopher D. Incarvito'
'John F. Hartwig'

_publ_contact_author
;
     Prof. John F. Hartwig
     Department of Chemistry
     Yale University
     225 Prospect St
     PO Box 208107
     New Haven, CT 06520-8107
     USA
;
_publ_contact_author_email john.hartwig@yale.edu
_publ_contact_author_fax '+203 432 6144'
_publ_contact_author_phone '+203 432 3917'
_publ_section_title
;
 A Highly Active Palladium Catalyst for Intermolecular Hydroamination.
 Factors that Control Reactivity and Additions of Functionalized Anilines
 to Dienes and Vinylarenes
;
_journal_name_full 'Journal of the American Chemical Society'
_journal_page_first 1828
_journal_page_last 1839
_journal_paper_doi 10.1021/ja056003z
_journal_volume 128
_journal_year 2006
_chemical_formula_sum 'C45 H37 Cl2 F3 O4 P2 Pd S'
_chemical_formula_weight 970.05
_chemical_name_systematic
; 
 ? 
;
_space_group_IT_number 2
_symmetry_cell_setting triclinic
_symmetry_space_group_name_Hall '-P 1'
_symmetry_space_group_name_H-M 'P -1'
_atom_sites_solution_hydrogens geom
_atom_sites_solution_primary direct
_atom_sites_solution_secondary difmap
_audit_creation_method SHELXL-97
_cell_angle_alpha 83.76(3)
_cell_angle_beta 67.63(3)
_cell_angle_gamma 70.75(3)
_cell_formula_units_Z 2
_cell_length_a 11.451(2)
_cell_length_b 14.314(3)
_cell_length_c 14.412(3)
_cell_measurement_temperature 173(2)
_cell_volume 2062.0(9)
_computing_cell_refinement Denzo
_computing_data_collection 'Nonius Collect'
_computing_data_reduction Denzo
_computing_molecular_graphics XP
_computing_publication_material XCIF
_computing_structure_refinement 'SHELXL-97 (Sheldrick, 1997)'
_computing_structure_solution 'SHELXS-97 (Sheldrick, 1990)'
_diffrn_ambient_temperature 173(2)
_diffrn_measured_fraction_theta_full 0.992
_diffrn_measured_fraction_theta_max 0.992
_diffrn_measurement_device_type 'Nonius KappaCCD'
_diffrn_measurement_method '\w scans'
_diffrn_radiation_monochromator graphite
_diffrn_radiation_source 'fine-focus sealed tube'
_diffrn_radiation_type MoK\a
_diffrn_radiation_wavelength 0.71073
_diffrn_reflns_av_R_equivalents 0.0583
_diffrn_reflns_av_sigmaI/netI 0.1173
_diffrn_reflns_limit_h_max 15
_diffrn_reflns_limit_h_min -15
_diffrn_reflns_limit_k_max 19
_diffrn_reflns_limit_k_min -19
_diffrn_reflns_limit_l_max 19
_diffrn_reflns_limit_l_min -19
_diffrn_reflns_number 17206
_diffrn_reflns_theta_full 28.26
_diffrn_reflns_theta_max 28.26
_diffrn_reflns_theta_min 2.87
_exptl_absorpt_coefficient_mu 0.766
_exptl_absorpt_correction_T_max 0.9413
_exptl_absorpt_correction_T_min 0.8619
_exptl_absorpt_correction_type none
_exptl_crystal_colour yellow
_exptl_crystal_density_diffrn 1.562
_exptl_crystal_description blade
_exptl_crystal_F_000 984
_exptl_crystal_size_max 0.20
_exptl_crystal_size_mid 0.10
_exptl_crystal_size_min 0.08
_refine_diff_density_max 0.607
_refine_diff_density_min -0.942
_refine_diff_density_rms 0.102
_refine_ls_extinction_method none
_refine_ls_goodness_of_fit_ref 1.002
_refine_ls_hydrogen_treatment mixed
_refine_ls_matrix_type full
_refine_ls_number_parameters 554
_refine_ls_number_reflns 10129
_refine_ls_number_restraints 0
_refine_ls_restrained_S_all 1.002
_refine_ls_R_factor_all 0.1087
_refine_ls_R_factor_gt 0.0510
_refine_ls_shift/su_max 0.001
_refine_ls_shift/su_mean 0.000
_refine_ls_structure_factor_coef Fsqd
_refine_ls_weighting_details 'calc w=1/[\s^2^(Fo^2^)+(0.0330P)^2^+0.0000P] where P=(Fo^2^+2Fc^2^)/3'
_refine_ls_weighting_scheme calc
_refine_ls_wR_factor_gt 0.0843
_refine_ls_wR_factor_ref 0.0976
_reflns_number_gt 6237
_reflns_number_total 10129
_reflns_threshold_expression >2sigma(I)
_cod_data_source_file ja056003zsi20050831_104911.cif
_cod_data_source_block aj10
_cod_original_cell_volume 2062.0(7)
_cod_database_code 4110402

loop_
_symmetry_equiv_pos_as_xyz
'x, y, z'
'-x, -y, -z'

loop_
_atom_site_label
_atom_site_type_symbol
_atom_site_fract_x
_atom_site_fract_y
_atom_site_fract_z
_atom_site_U_iso_or_equiv
_atom_site_adp_type
_atom_site_occupancy
_atom_site_symmetry_multiplicity
_atom_site_calc_flag
_atom_site_refinement_flags
_atom_site_disorder_assembly
_atom_site_disorder_group
Pd1 Pd 0.53160(2) 0.312114(19) 0.205951(18) 0.02420(8) Uani 1 1 d . . .
P1 P 0.55738(8) 0.17765(6) 0.31385(6) 0.0244(2) Uani 1 1 d . . .
P2 P 0.63003(8) 0.24109(6) 0.05037(6) 0.0243(2) Uani 1 1 d . . .
S1 S 0.83042(9) 0.42439(7) 0.26682(7) 0.0396(2) Uani 1 1 d . . .
O1 O 0.8175(2) 0.11265(15) 0.13183(15) 0.0257(5) Uani 1 1 d . . .
O2 O 0.9019(3) 0.4742(2) 0.1853(2) 0.0684(9) Uani 1 1 d . . .
O3 O 0.8215(3) 0.4480(2) 0.3631(2) 0.0665(9) Uani 1 1 d . . .
O4 O 0.7132(3) 0.4170(3) 0.2603(2) 0.0746(10) Uani 1 1 d . . .
F1 F 0.8922(3) 0.24002(18) 0.31998(19) 0.0781(8) Uani 1 1 d . . .
F2 F 0.9601(3) 0.25945(18) 0.16040(18) 0.0730(8) Uani 1 1 d . . .
F3 F 1.0586(2) 0.29140(18) 0.24634(19) 0.0676(7) Uani 1 1 d . . .
C1 C 0.4766(3) 0.2182(2) 0.4442(2) 0.0287(8) Uani 1 1 d . . .
C2 C 0.5251(4) 0.2812(3) 0.4769(3) 0.0383(9) Uani 1 1 d . . .
H2A H 0.6017 0.2968 0.4322 0.046 Uiso 1 1 calc R . .
C3 C 0.4627(4) 0.3210(3) 0.5732(3) 0.0491(11) Uani 1 1 d . . .
H3A H 0.4968 0.3634 0.5945 0.059 Uiso 1 1 calc R . .
C4 C 0.3518(4) 0.2994(3) 0.6378(3) 0.0555(12) Uani 1 1 d . . .
H4A H 0.3075 0.3283 0.7033 0.067 Uiso 1 1 calc R . .
C5 C 0.3042(4) 0.2357(3) 0.6080(3) 0.0528(12) Uani 1 1 d . . .
H5A H 0.2286 0.2193 0.6537 0.063 Uiso 1 1 calc R . .
C6 C 0.3667(3) 0.1952(3) 0.5108(3) 0.0401(9) Uani 1 1 d . . .
H6A H 0.3334 0.1516 0.4905 0.048 Uiso 1 1 calc R . .
C7 C 0.4737(3) 0.0950(2) 0.3000(2) 0.0252(7) Uani 1 1 d . . .
C8 C 0.5302(3) -0.0074(3) 0.2931(3) 0.0375(9) Uani 1 1 d . . .
H8A H 0.6146 -0.0373 0.2985 0.045 Uiso 1 1 calc R . .
C9 C 0.4632(4) -0.0660(3) 0.2782(3) 0.0508(11) Uani 1 1 d . . .
H9A H 0.5026 -0.1358 0.2722 0.061 Uiso 1 1 calc R . .
C10 C 0.3400(4) -0.0231(3) 0.2720(3) 0.0498(11) Uani 1 1 d . . .
H10A H 0.2952 -0.0635 0.2606 0.060 Uiso 1 1 calc R . .
C11 C 0.2807(4) 0.0784(3) 0.2824(3) 0.0447(10) Uani 1 1 d . . .
H11A H 0.1938 0.1077 0.2811 0.054 Uiso 1 1 calc R . .
C12 C 0.3488(3) 0.1366(3) 0.2944(2) 0.0336(8) Uani 1 1 d . . .
H12A H 0.3096 0.2065 0.2990 0.040 Uiso 1 1 calc R . .
C13 C 0.7215(3) 0.0977(2) 0.3112(2) 0.0249(7) Uani 1 1 d . . .
C14 C 0.7420(3) 0.0593(3) 0.3994(3) 0.0335(8) Uani 1 1 d . . .
H14A H 0.6684 0.0713 0.4614 0.040 Uiso 1 1 calc R . .
C15 C 0.8657(4) 0.0048(3) 0.3981(3) 0.0382(9) Uani 1 1 d . . .
H15A H 0.8772 -0.0213 0.4587 0.046 Uiso 1 1 calc R . .
C16 C 0.9733(4) -0.0123(3) 0.3094(3) 0.0406(9) Uani 1 1 d . . .
H16A H 1.0594 -0.0491 0.3089 0.049 Uiso 1 1 calc R . .
C17 C 0.9571(3) 0.0237(2) 0.2209(3) 0.0323(8) Uani 1 1 d . . .
H17A H 1.0319 0.0121 0.1597 0.039 Uiso 1 1 calc R . .
C18 C 0.8321(3) 0.0764(2) 0.2215(2) 0.0248(7) Uani 1 1 d . . .
C19 C 0.7795(3) 0.0548(2) 0.0845(2) 0.0260(8) Uani 1 1 d . . .
C20 C 0.8308(3) -0.0472(2) 0.0787(2) 0.0323(8) Uani 1 1 d . . .
H20A H 0.8934 -0.0814 0.1088 0.039 Uiso 1 1 calc R . .
C21 C 0.7889(4) -0.0986(3) 0.0281(3) 0.0388(9) Uani 1 1 d . . .
H21A H 0.8227 -0.1688 0.0242 0.047 Uiso 1 1 calc R . .
C22 C 0.6993(4) -0.0495(3) -0.0167(3) 0.0358(9) Uani 1 1 d . . .
H22A H 0.6716 -0.0857 -0.0512 0.043 Uiso 1 1 calc R . .
C23 C 0.6499(3) 0.0522(2) -0.0112(2) 0.0305(8) Uani 1 1 d . . .
H23A H 0.5881 0.0857 -0.0424 0.037 Uiso 1 1 calc R . .
C24 C 0.6889(3) 0.1068(2) 0.0393(2) 0.0249(7) Uani 1 1 d . . .
C25 C 0.7737(3) 0.2757(2) -0.0321(2) 0.0261(8) Uani 1 1 d . . .
C26 C 0.8476(3) 0.2336(3) -0.1279(2) 0.0335(8) Uani 1 1 d . . .
H26A H 0.8256 0.1834 -0.1494 0.040 Uiso 1 1 calc R . .
C27 C 0.9530(3) 0.2644(3) -0.1918(3) 0.0400(9) Uani 1 1 d . . .
H27A H 1.0015 0.2365 -0.2576 0.048 Uiso 1 1 calc R . .
C28 C 0.9874(4) 0.3349(3) -0.1606(3) 0.0431(10) Uani 1 1 d . . .
H28A H 1.0594 0.3561 -0.2050 0.052 Uiso 1 1 calc R . .
C29 C 0.9188(3) 0.3750(3) -0.0655(3) 0.0411(10) Uani 1 1 d . . .
H29A H 0.9447 0.4227 -0.0438 0.049 Uiso 1 1 calc R . .
C30 C 0.8118(3) 0.3462(3) -0.0011(3) 0.0341(9) Uani 1 1 d . . .
H30A H 0.7640 0.3746 0.0645 0.041 Uiso 1 1 calc R . .
C31 C 0.5086(3) 0.2770(2) -0.0106(2) 0.0254(7) Uani 1 1 d . . .
C32 C 0.3776(3) 0.2835(3) 0.0488(3) 0.0352(9) Uani 1 1 d . . .
H32A H 0.3568 0.2627 0.1164 0.042 Uiso 1 1 calc R . .
C33 C 0.2770(4) 0.3200(3) 0.0106(3) 0.0403(9) Uani 1 1 d . . .
H33A H 0.1881 0.3243 0.0524 0.048 Uiso 1 1 calc R . .
C34 C 0.3054(4) 0.3500(3) -0.0876(3) 0.0382(9) Uani 1 1 d . . .
H34A H 0.2367 0.3760 -0.1138 0.046 Uiso 1 1 calc R . .
C35 C 0.4346(4) 0.3415(3) -0.1466(3) 0.0407(10) Uani 1 1 d . . .
H35A H 0.4552 0.3601 -0.2149 0.049 Uiso 1 1 calc R . .
C36 C 0.5357(3) 0.3068(3) -0.1099(2) 0.0336(8) Uani 1 1 d . . .
H36A H 0.6241 0.3032 -0.1524 0.040 Uiso 1 1 calc R . .
C37 C 0.4749(5) 0.4497(3) 0.1401(3) 0.0404(10) Uani 1 1 d . . .
H37A H 0.545(4) 0.476(3) 0.133(3) 0.047(12) Uiso 1 1 d . . .
H37B H 0.460(4) 0.454(3) 0.087(3) 0.042(12) Uiso 1 1 d . . .
C38 C 0.3674(3) 0.4603(2) 0.2341(3) 0.0312(8) Uani 1 1 d . . .
C39 C 0.3977(4) 0.4500(3) 0.3217(3) 0.0372(9) Uani 1 1 d . . .
H39A H 0.476(3) 0.461(2) 0.321(2) 0.018(8) Uiso 1 1 d . . .
C40 C 0.2982(4) 0.4473(3) 0.4158(3) 0.0506(11) Uani 1 1 d . . .
H40A H 0.3166 0.4436 0.4752 0.061 Uiso 1 1 calc R . .
C41 C 0.1772(4) 0.4498(3) 0.4219(4) 0.0605(13) Uani 1 1 d . . .
H41A H 0.1113 0.4469 0.4858 0.073 Uiso 1 1 calc R . .
C42 C 0.1469(4) 0.4564(3) 0.3369(4) 0.0574(12) Uani 1 1 d . . .
H42A H 0.0610 0.4572 0.3428 0.069 Uiso 1 1 calc R . .
C43 C 0.2391(4) 0.4618(3) 0.2447(3) 0.0448(10) Uani 1 1 d . . .
H43A H 0.2169 0.4667 0.1868 0.054 Uiso 1 1 calc R . .
C44 C 0.9403(4) 0.2980(3) 0.2469(3) 0.0437(10) Uani 1 1 d . . .
C45 C 0.1414(5) -0.3004(4) 0.4474(4) 0.112(2) Uani 1 1 d . . .
H45A H 0.1632 -0.3281 0.5069 0.135 Uiso 1 1 calc R A 1
H45B H 0.1727 -0.3559 0.3995 0.135 Uiso 1 1 calc R A 1
Cl1 Cl 0.2271(3) -0.2198(2) 0.3932(2) 0.0760(9) Uani 0.65 1 d P B 1
Cl2 Cl -0.0303(13) -0.2516(9) 0.4847(10) 0.0678(15) Uani 0.65 1 d P B 1
Cl1' Cl 0.2397(5) -0.2630(4) 0.3553(4) 0.0665(14) Uani 0.35 1 d P B 2
Cl2' Cl -0.019(3) -0.246(2) 0.497(2) 0.108(7) Uani 0.35 1 d P B 2

loop_
_atom_site_aniso_label
_atom_site_aniso_U_11
_atom_site_aniso_U_22
_atom_site_aniso_U_33
_atom_site_aniso_U_23
_atom_site_aniso_U_13
_atom_site_aniso_U_12
Pd1 0.02586(15) 0.02038(14) 0.02259(14) -0.00076(10) -0.00694(11) -0.00444(11)
P1 0.0222(5) 0.0252(5) 0.0223(4) 0.0008(4) -0.0073(4) -0.0042(4)
P2 0.0254(5) 0.0229(5) 0.0221(5) -0.0001(4) -0.0069(4) -0.0061(4)
S1 0.0382(6) 0.0375(6) 0.0453(6) 0.0009(5) -0.0206(5) -0.0087(5)
O1 0.0262(12) 0.0244(13) 0.0257(12) -0.0015(10) -0.0101(10) -0.0059(10)
O2 0.080(2) 0.0535(19) 0.076(2) 0.0332(16) -0.0324(18) -0.0324(17)
O3 0.087(2) 0.0493(19) 0.0519(18) -0.0196(14) -0.0334(17) 0.0085(16)
O4 0.0331(16) 0.111(3) 0.083(2) -0.007(2) -0.0223(16) -0.0229(18)
F1 0.111(2) 0.0462(16) 0.0758(18) 0.0161(14) -0.0277(16) -0.0359(16)
F2 0.097(2) 0.0589(17) 0.0636(17) -0.0242(13) -0.0324(15) -0.0134(15)
F3 0.0493(15) 0.0601(17) 0.0863(19) -0.0037(14) -0.0326(14) 0.0023(13)
C1 0.0237(18) 0.032(2) 0.0240(18) -0.0011(15) -0.0110(15) 0.0021(16)
C2 0.034(2) 0.049(2) 0.027(2) -0.0075(17) -0.0139(17) -0.0023(18)
C3 0.045(3) 0.057(3) 0.043(2) -0.013(2) -0.026(2) 0.004(2)
C4 0.046(3) 0.077(3) 0.035(2) -0.016(2) -0.021(2) 0.005(2)
C5 0.028(2) 0.077(3) 0.029(2) 0.002(2) -0.0024(18) 0.004(2)
C6 0.031(2) 0.051(3) 0.030(2) 0.0027(18) -0.0109(17) -0.0031(19)
C7 0.0249(18) 0.029(2) 0.0197(17) 0.0034(14) -0.0067(14) -0.0084(15)
C8 0.031(2) 0.033(2) 0.050(2) 0.0073(18) -0.0182(18) -0.0094(17)
C9 0.051(3) 0.030(2) 0.082(3) 0.007(2) -0.034(2) -0.016(2)
C10 0.050(3) 0.045(3) 0.070(3) 0.011(2) -0.031(2) -0.028(2)
C11 0.033(2) 0.051(3) 0.058(3) 0.014(2) -0.024(2) -0.019(2)
C12 0.029(2) 0.030(2) 0.038(2) 0.0060(16) -0.0137(17) -0.0061(17)
C13 0.0217(17) 0.0213(18) 0.0308(19) -0.0001(14) -0.0118(15) -0.0030(14)
C14 0.034(2) 0.033(2) 0.031(2) 0.0008(16) -0.0132(17) -0.0055(17)
C15 0.039(2) 0.036(2) 0.041(2) 0.0029(18) -0.0233(19) -0.0046(18)
C16 0.031(2) 0.033(2) 0.058(3) -0.0055(19) -0.025(2) 0.0005(17)
C17 0.0242(19) 0.029(2) 0.037(2) -0.0066(16) -0.0086(16) -0.0008(16)
C18 0.0248(18) 0.0224(18) 0.0286(19) -0.0007(15) -0.0116(15) -0.0066(15)
C19 0.0230(18) 0.029(2) 0.0243(18) -0.0035(15) -0.0039(15) -0.0101(15)
C20 0.032(2) 0.025(2) 0.035(2) -0.0046(16) -0.0130(16) 0.0005(16)
C21 0.049(2) 0.0185(19) 0.044(2) -0.0060(17) -0.0140(19) -0.0062(18)
C22 0.045(2) 0.030(2) 0.038(2) -0.0059(17) -0.0181(18) -0.0124(18)
C23 0.036(2) 0.030(2) 0.0273(19) -0.0010(15) -0.0119(16) -0.0115(17)
C24 0.0244(18) 0.0239(18) 0.0217(17) -0.0014(14) -0.0024(14) -0.0081(15)
C25 0.0261(18) 0.0252(19) 0.0253(18) 0.0025(15) -0.0085(15) -0.0077(15)
C26 0.032(2) 0.033(2) 0.034(2) -0.0022(17) -0.0086(17) -0.0110(17)
C27 0.033(2) 0.046(2) 0.031(2) -0.0023(18) 0.0000(17) -0.0129(19)
C28 0.032(2) 0.050(3) 0.042(2) 0.008(2) -0.0059(19) -0.017(2)
C29 0.038(2) 0.039(2) 0.053(3) 0.0035(19) -0.017(2) -0.0220(19)
C30 0.035(2) 0.037(2) 0.030(2) -0.0013(17) -0.0106(17) -0.0129(18)
C31 0.0286(19) 0.0172(17) 0.0266(18) -0.0011(14) -0.0093(15) -0.0028(15)
C32 0.035(2) 0.039(2) 0.031(2) 0.0055(17) -0.0131(17) -0.0114(18)
C33 0.032(2) 0.044(2) 0.047(2) -0.0039(19) -0.0149(19) -0.0124(19)
C34 0.041(2) 0.038(2) 0.047(2) 0.0020(18) -0.028(2) -0.0126(19)
C35 0.059(3) 0.044(2) 0.031(2) 0.0097(18) -0.025(2) -0.025(2)
C36 0.034(2) 0.039(2) 0.029(2) 0.0033(16) -0.0116(17) -0.0131(18)
C37 0.055(3) 0.020(2) 0.038(3) 0.0023(18) -0.014(2) -0.0058(19)
C38 0.035(2) 0.0154(18) 0.036(2) -0.0029(15) -0.0139(17) 0.0033(15)
C39 0.027(2) 0.034(2) 0.044(2) -0.0143(17) -0.0125(19) 0.0026(17)
C40 0.046(3) 0.045(3) 0.038(2) -0.0112(19) -0.014(2) 0.016(2)
C41 0.033(3) 0.056(3) 0.063(3) 0.001(2) 0.001(2) 0.002(2)
C42 0.023(2) 0.054(3) 0.083(4) -0.022(3) -0.013(2) 0.003(2)
C43 0.042(2) 0.035(2) 0.056(3) -0.0193(19) -0.030(2) 0.0094(19)
C44 0.054(3) 0.039(2) 0.046(3) 0.001(2) -0.020(2) -0.022(2)
C45 0.055(3) 0.110(5) 0.114(5) 0.070(4) -0.010(3) 0.000(3)
Cl1 0.0654(16) 0.082(2) 0.103(3) 0.0372(16) -0.0477(18) -0.0427(17)
Cl2 0.045(3) 0.086(3) 0.065(2) 0.023(2) -0.015(2) -0.023(3)
Cl1' 0.051(2) 0.074(4) 0.067(3) 0.020(2) -0.015(2) -0.023(3)
Cl2' 0.054(6) 0.139(13) 0.103(11) 0.064(9) -0.022(6) -0.021(7)

loop_
_atom_type_symbol
_atom_type_description
_atom_type_scat_dispersion_real
_atom_type_scat_dispersion_imag
_atom_type_scat_source
C C 0.0033 0.0016 'International Tables Vol C Tables 4.2.6.8 and 6.1.1.4'
H H 0.0000 0.0000 'International Tables Vol C Tables 4.2.6.8 and 6.1.1.4'
O O 0.0106 0.0060 'International Tables Vol C Tables 4.2.6.8 and 6.1.1.4'
F F 0.0171 0.0103 'International Tables Vol C Tables 4.2.6.8 and 6.1.1.4'
P P 0.1023 0.0942 'International Tables Vol C Tables 4.2.6.8 and 6.1.1.4'
S S 0.1246 0.1234 'International Tables Vol C Tables 4.2.6.8 and 6.1.1.4'
Pd Pd -0.9988 1.0072 'International Tables Vol C Tables 4.2.6.8 and 6.1.1.4'
Cl Cl 0.1484 0.1585 'International Tables Vol C Tables 4.2.6.8 and 6.1.1.4'

loop_
_geom_angle_atom_site_label_1
_geom_angle_atom_site_label_2
_geom_angle_atom_site_label_3
_geom_angle
C37 Pd1 P2 88.62(12)
C37 Pd1 C38 37.68(14)
P2 Pd1 C38 119.61(10)
C37 Pd1 P1 166.72(11)
P2 Pd1 P1 104.08(4)
C38 Pd1 P1 129.45(9)
C37 Pd1 C39 64.55(15)
P2 Pd1 C39 152.99(10)
C38 Pd1 C39 34.95(12)
P1 Pd1 C39 102.51(10)
C1 P1 C7 105.30(15)
C1 P1 C13 101.14(15)
C7 P1 C13 105.84(15)
C1 P1 Pd1 111.21(11)
C7 P1 Pd1 109.51(11)
C13 P1 Pd1 122.39(11)
C25 P2 C24 103.20(15)
C25 P2 C31 107.08(15)
C24 P2 C31 103.17(15)
C25 P2 Pd1 115.08(11)
C24 P2 Pd1 118.60(11)
C31 P2 Pd1 108.58(11)
O4 S1 O3 116.48(19)
O4 S1 O2 114.30(19)
O3 S1 O2 115.20(19)
O4 S1 C44 103.29(19)
O3 S1 C44 102.22(18)
O2 S1 C44 102.50(19)
C18 O1 C19 115.6(2)
C6 C1 C2 118.6(3)
C6 C1 P1 123.9(3)
C2 C1 P1 117.5(3)
C3 C2 C1 120.9(4)
C4 C3 C2 119.9(4)
C3 C4 C5 120.2(4)
C4 C5 C6 120.1(4)
C1 C6 C5 120.3(4)
C12 C7 C8 118.9(3)
C12 C7 P1 118.1(3)
C8 C7 P1 123.0(3)
C9 C8 C7 120.0(3)
C10 C9 C8 120.1(4)
C9 C10 C11 120.4(4)
C12 C11 C10 119.3(3)
C11 C12 C7 121.2(3)
C18 C13 C14 117.4(3)
C18 C13 P1 121.2(2)
C14 C13 P1 121.4(2)
C15 C14 C13 121.4(3)
C14 C15 C16 120.0(3)
C15 C16 C17 120.3(3)
C18 C17 C16 119.8(3)
C17 C18 O1 119.1(3)
C17 C18 C13 121.0(3)
O1 C18 C13 119.8(3)
C20 C19 O1 122.7(3)
C20 C19 C24 121.8(3)
O1 C19 C24 115.5(3)
C19 C20 C21 118.6(3)
C22 C21 C20 121.0(3)
C23 C22 C21 119.8(3)
C22 C23 C24 121.1(3)
C23 C24 C19 117.7(3)
C23 C24 P2 124.5(3)
C19 C24 P2 117.8(2)
C30 C25 C26 118.5(3)
C30 C25 P2 120.5(2)
C26 C25 P2 121.0(2)
C27 C26 C25 120.3(3)
C28 C27 C26 120.2(3)
C27 C28 C29 120.4(3)
C28 C29 C30 120.1(3)
C29 C30 C25 120.4(3)
C32 C31 C36 117.9(3)
C32 C31 P2 117.5(2)
C36 C31 P2 124.3(3)
C33 C32 C31 121.0(3)
C34 C33 C32 120.3(3)
C35 C34 C33 118.6(3)
C34 C35 C36 122.0(3)
C35 C36 C31 120.1(3)
H37B C37 H37A 111(3)
H37B C37 C38 120(3)
H37A C37 C38 119(2)
H37B C37 Pd1 122(3)
H37A C37 Pd1 103(2)
C38 C37 Pd1 77.8(2)
C43 C38 C39 117.9(3)
C43 C38 C37 123.6(4)
C39 C38 C37 117.4(4)
C43 C38 Pd1 118.5(2)
C39 C38 Pd1 77.7(2)
C37 C38 Pd1 64.6(2)
H39A C39 C40 117.9(17)
H39A C39 C38 121.0(17)
C40 C39 C38 119.4(4)
H39A C39 Pd1 90.3(17)
C40 C39 Pd1 125.7(3)
C38 C39 Pd1 67.35(19)
C41 C40 C39 120.3(4)
C40 C41 C42 121.2(4)
C43 C42 C41 120.4(4)
C42 C43 C38 120.7(4)
F3 C44 F2 107.0(3)
F3 C44 F1 106.3(3)
F2 C44 F1 107.8(3)
F3 C44 S1 111.6(3)
F2 C44 S1 112.5(3)
F1 C44 S1 111.3(3)
Cl1' C45 Cl2' 125.2(11)
Cl1' C45 Cl1 28.45(19)
Cl2' C45 Cl1 112.7(10)
Cl1' C45 Cl2 123.4(6)
Cl2' C45 Cl2 9.0(12)
Cl1 C45 Cl2 115.6(5)

loop_
_geom_bond_atom_site_label_1
_geom_bond_atom_site_label_2
_geom_bond_distance
Pd1 C37 2.102(4)
Pd1 P2 2.2690(12)
Pd1 C38 2.275(3)
Pd1 P1 2.3523(12)
Pd1 C39 2.408(4)
P1 C1 1.812(3)
P1 C7 1.817(3)
P1 C13 1.839(3)
P2 C25 1.813(3)
P2 C24 1.818(3)
P2 C31 1.825(3)
S1 O4 1.419(3)
S1 O3 1.422(3)
S1 O2 1.424(3)
S1 C44 1.810(4)
O1 C18 1.389(4)
O1 C19 1.389(4)
F1 C44 1.330(4)
F2 C44 1.327(4)
F3 C44 1.324(4)
C1 C6 1.378(5)
C1 C2 1.402(5)
C2 C3 1.382(5)
C3 C4 1.368(6)
C4 C5 1.380(6)
C5 C6 1.396(5)
C7 C12 1.386(4)
C7 C8 1.391(5)
C8 C9 1.388(5)
C9 C10 1.374(5)
C10 C11 1.384(5)
C11 C12 1.377(5)
C13 C18 1.398(4)
C13 C14 1.401(4)
C14 C15 1.368(5)
C15 C16 1.372(5)
C16 C17 1.378(5)
C17 C18 1.378(4)
C19 C20 1.380(4)
C19 C24 1.398(4)
C20 C21 1.384(5)
C21 C22 1.376(5)
C22 C23 1.375(5)
C23 C24 1.394(4)
C25 C30 1.393(4)
C25 C26 1.394(4)
C26 C27 1.384(4)
C27 C28 1.369(5)
C28 C29 1.371(5)
C29 C30 1.385(5)
C31 C32 1.393(4)
C31 C36 1.394(4)
C32 C33 1.388(5)
C33 C34 1.380(5)
C34 C35 1.369(5)
C35 C36 1.377(5)
C37 H37B 0.83(4)
C37 H37A 0.96(4)
C37 C38 1.423(5)
C38 C43 1.411(5)
C38 C39 1.412(5)
C39 H39A 0.95(3)
C39 C40 1.408(5)
C40 C41 1.343(6)
C41 C42 1.381(6)
C42 C43 1.361(6)
C45 Cl1' 1.556(7)
C45 Cl2' 1.64(3)
C45 Cl1 1.694(6)
C45 Cl2 1.736(14)
